data_7024512
loop_
_publ_author_name
'Werkema, Evan L.'
'Andersen, Richard A.'
'Maron, Laurent'
'Eisenstein, Odile'

_publ_section_title
;
 The reaction of bis(1,2,4-tri-t-butylcyclopentadienyl)ceriumbenzyl,
 Cp'2CeCH2Ph, with methylhalides: a metathesis reaction that does not
 proceed by a metathesis transition state.
;
_journal_issue 29
_journal_name_full 'Dalton transactions (Cambridge, England : 2003)'
_journal_page_first 6648
_journal_page_last 6660
_journal_paper_doi 10.1039/b918103b
_journal_volume 39
_journal_year 2010
_chemical_formula_moiety 'C42 H67 Ce1, C2.25 H5.5'
_chemical_formula_sum 'C44.25 H72.5 Ce'
_chemical_formula_weight 744.64
_chemical_name_systematic
;
?
;
_space_group_IT_number 2
_symmetry_cell_setting triclinic
_symmetry_space_group_name_Hall '-P 1'
_symmetry_space_group_name_H-M 'P -1'
_atom_sites_solution_hydrogens geom
_atom_sites_solution_primary direct
_atom_sites_solution_secondary difmap
_audit_creation_method SHELXL-97
_cell_angle_alpha 84.069(4)
_cell_angle_beta 79.816(4)
_cell_angle_gamma 66.418(3)
_cell_formula_units_Z 2
_cell_length_a 10.528(2)
_cell_length_b 12.032(3)
_cell_length_c 17.562(4)
_cell_measurement_reflns_used 6536
_cell_measurement_temperature 120(2)
_cell_measurement_theta_max 50.594
_cell_measurement_theta_min 5.878
_cell_volume 2005.4(8)
_computing_cell_refinement 'Bruker APEX2 v.2009.3'
_computing_data_collection 'Bruker APEX2 v.2009.3'
_computing_data_reduction 'Bruker APEX2 v.2009.3'
_computing_molecular_graphics ORTEP-32
_computing_publication_material CIFTAB
_computing_structure_refinement 'SHELXL-97 (Sheldrick, 2008)'
_computing_structure_solution 'SHELXS-97 (Sheldrick, 2008)'
_diffrn_ambient_temperature 120(2)
_diffrn_detector_area_resol_mean 8.192
_diffrn_measured_fraction_theta_full 0.977
_diffrn_measured_fraction_theta_max 0.977
_diffrn_measurement_device_type 'Bruker SMART 1000 CCD'
_diffrn_measurement_method '\f and\w scans'
_diffrn_radiation_monochromator graphite
_diffrn_radiation_source 'fine-focus sealed tube'
_diffrn_radiation_type MoK\a
_diffrn_radiation_wavelength 0.71073
_diffrn_reflns_av_R_equivalents 0.0821
_diffrn_reflns_av_sigmaI/netI 0.2139
_diffrn_reflns_limit_h_max 12
_diffrn_reflns_limit_h_min -12
_diffrn_reflns_limit_k_max 14
_diffrn_reflns_limit_k_min -14
_diffrn_reflns_limit_l_max 20
_diffrn_reflns_limit_l_min -21
_diffrn_reflns_number 18167
_diffrn_reflns_theta_full 25.47
_diffrn_reflns_theta_max 25.47
_diffrn_reflns_theta_min 2.59
_exptl_absorpt_coefficient_mu 1.162
_exptl_absorpt_correction_T_max 0.8786
_exptl_absorpt_correction_T_min 0.7900
_exptl_absorpt_correction_type multi-scan
_exptl_absorpt_process_details 'Blessing, 1995'
_exptl_crystal_colour red
_exptl_crystal_density_diffrn 1.233
_exptl_crystal_density_method 'not measured'
_exptl_crystal_description block
_exptl_crystal_F_000 792
_exptl_crystal_size_max 0.26
_exptl_crystal_size_mid 0.12
_exptl_crystal_size_min 0.07
_refine_diff_density_max 1.506
_refine_diff_density_min -1.290
_refine_diff_density_rms 0.195
_refine_ls_extinction_method none
_refine_ls_goodness_of_fit_ref 0.843
_refine_ls_hydrogen_treatment constr
_refine_ls_matrix_type full
_refine_ls_number_parameters 424
_refine_ls_number_reflns 7273
_refine_ls_number_restraints 0
_refine_ls_restrained_S_all 0.843
_refine_ls_R_factor_all 0.0962
_refine_ls_R_factor_gt 0.0493
_refine_ls_shift/su_max 0.000
_refine_ls_shift/su_mean 0.000
_refine_ls_structure_factor_coef Fsqd
_refine_ls_weighting_details 'calc w=1/[\s^2^(Fo^2^)+(0.0573P)^2^+0.0000P] where P=(Fo^2^+2Fc^2^)/3'
_refine_ls_weighting_scheme calc
_refine_ls_wR_factor_gt 0.0933
_refine_ls_wR_factor_ref 0.1391
_reflns_number_gt 4054
_reflns_number_total 7273
_reflns_threshold_expression >2sigma(I)
_cod_data_source_file b918103b.txt
_cod_data_source_block 4mbz
_cod_original_formula_sum 'C44.25 H72.50 Ce'
_cod_database_code 7024512

loop_
_symmetry_equiv_pos_as_xyz
'x, y, z'
'-x, -y, -z'

loop_
_atom_site_label
_atom_site_type_symbol
_atom_site_fract_x
_atom_site_fract_y
_atom_site_fract_z
_atom_site_U_iso_or_equiv
_atom_site_adp_type
_atom_site_occupancy
_atom_site_symmetry_multiplicity
_atom_site_calc_flag
_atom_site_refinement_flags
C1 C 0.3420(7) 0.3102(7) 0.0990(4) 0.0264(19) Uani 1 1 d .
C2 C 0.3603(7) 0.3720(6) 0.1568(4) 0.0216(17) Uani 1 1 d .
H2 H 0.2869 0.4196 0.1943 0.026 Uiso 1 1 calc R
C3 C 0.5030(7) 0.3541(6) 0.1519(4) 0.0181(16) Uani 1 1 d .
C4 C 0.5774(7) 0.2747(7) 0.0901(4) 0.0217(18) Uani 1 1 d .
C5 C 0.4790(7) 0.2456(6) 0.0602(4) 0.0237(19) Uani 1 1 d .
H5 H 0.5013 0.1909 0.0199 0.028 Uiso 1 1 calc R
C6 C 0.2061(7) 0.3136(7) 0.0791(4) 0.0242(18) Uani 1 1 d .
C7 C 0.1877(8) 0.1957(8) 0.1126(6) 0.061(3) Uani 1 1 d .
H7A H 0.0922 0.2036 0.1102 0.092 Uiso 1 1 calc R
H7B H 0.2045 0.1821 0.1666 0.092 Uiso 1 1 calc R
H7C H 0.2550 0.1269 0.0823 0.092 Uiso 1 1 calc R
C8 C 0.2084(8) 0.3248(8) -0.0076(5) 0.046(3) Uani 1 1 d .
H8A H 0.2204 0.3996 -0.0276 0.070 Uiso 1 1 calc R
H8B H 0.1198 0.3272 -0.0196 0.070 Uiso 1 1 calc R
H8C H 0.2863 0.2549 -0.0318 0.070 Uiso 1 1 calc R
C9 C 0.0795(7) 0.4216(7) 0.1150(5) 0.037(2) Uani 1 1 d .
H9A H 0.0835 0.4973 0.0906 0.056 Uiso 1 1 calc R
H9B H 0.0812 0.4211 0.1707 0.056 Uiso 1 1 calc R
H9C H -0.0071 0.4154 0.1068 0.056 Uiso 1 1 calc R
C10 C 0.5353(7) 0.4440(6) 0.1952(4) 0.0249(18) Uani 1 1 d .
C11 C 0.6873(8) 0.4035(7) 0.2116(5) 0.038(2) Uani 1 1 d .
H11A H 0.7504 0.3974 0.1625 0.057 Uiso 1 1 calc R
H11B H 0.7152 0.3243 0.2391 0.057 Uiso 1 1 calc R
H11C H 0.6927 0.4633 0.2435 0.057 Uiso 1 1 calc R
C12 C 0.4442(8) 0.4704(8) 0.2746(5) 0.043(2) Uani 1 1 d .
H12A H 0.4703 0.3964 0.3077 0.064 Uiso 1 1 calc R
H12B H 0.3453 0.4981 0.2685 0.064 Uiso 1 1 calc R
H12C H 0.4585 0.5338 0.2986 0.064 Uiso 1 1 calc R
C13 C 0.4969(9) 0.5632(7) 0.1471(5) 0.046(3) Uani 1 1 d .
H13A H 0.5202 0.6209 0.1715 0.069 Uiso 1 1 calc R
H13B H 0.3963 0.5971 0.1443 0.069 Uiso 1 1 calc R
H13C H 0.5497 0.5479 0.0948 0.069 Uiso 1 1 calc R
C14 C 0.7271(7) 0.2388(7) 0.0441(5) 0.031(2) Uani 1 1 d .
C15 C 0.8425(7) 0.1646(7) 0.0957(5) 0.035(2) Uani 1 1 d .
H15A H 0.8270 0.0922 0.1180 0.052 Uiso 1 1 calc R
H15B H 0.8376 0.2150 0.1374 0.052 Uiso 1 1 calc R
H15C H 0.9351 0.1402 0.0640 0.052 Uiso 1 1 calc R
C16 C 0.7469(8) 0.1616(7) -0.0250(4) 0.037(2) Uani 1 1 d .
H16A H 0.8402 0.1442 -0.0550 0.056 Uiso 1 1 calc R
H16B H 0.6753 0.2062 -0.0581 0.056 Uiso 1 1 calc R
H16C H 0.7379 0.0852 -0.0060 0.056 Uiso 1 1 calc R
C17 C 0.7536(8) 0.3503(7) 0.0090(5) 0.038(2) Uani 1 1 d .
H17A H 0.7531 0.3991 0.0505 0.057 Uiso 1 1 calc R
H17B H 0.6799 0.3990 -0.0220 0.057 Uiso 1 1 calc R
H17C H 0.8449 0.3246 -0.0242 0.057 Uiso 1 1 calc R
C18 C 0.4784(7) 0.0814(7) 0.3641(4) 0.031(2) Uani 1 1 d .
C19 C 0.4341(7) -0.0072(7) 0.3470(4) 0.029(2) Uani 1 1 d .
H19 H 0.4909 -0.0913 0.3426 0.034 Uiso 1 1 calc R
C20 C 0.2881(7) 0.0496(7) 0.3373(4) 0.0222(18) Uani 1 1 d .
C21 C 0.2448(7) 0.1753(6) 0.3496(4) 0.0203(17) Uani 1 1 d .
C22 C 0.3639(7) 0.1917(6) 0.3638(4) 0.0202(17) Uani 1 1 d .
H22 H 0.3657 0.2679 0.3721 0.024 Uiso 1 1 calc R
C23 C 0.6249(7) 0.0613(7) 0.3763(4) 0.0261(19) Uani 1 1 d .
C24 C 0.6182(7) 0.1511(7) 0.4348(5) 0.043(2) Uani 1 1 d .
H24A H 0.5826 0.2338 0.4123 0.064 Uiso 1 1 calc R
H24B H 0.7123 0.1309 0.4473 0.064 Uiso 1 1 calc R
H24C H 0.5555 0.1457 0.4822 0.064 Uiso 1 1 calc R
C25 C 0.7093(7) 0.0838(8) 0.2985(4) 0.038(2) Uani 1 1 d .
H25A H 0.7252 0.0210 0.2624 0.057 Uiso 1 1 calc R
H25B H 0.7997 0.0808 0.3079 0.057 Uiso 1 1 calc R
H25C H 0.6563 0.1638 0.2762 0.057 Uiso 1 1 calc R
C26 C 0.7017(8) -0.0664(7) 0.4091(5) 0.044(2) Uani 1 1 d .
H26A H 0.6467 -0.0804 0.4575 0.066 Uiso 1 1 calc R
H26B H 0.7937 -0.0746 0.4192 0.066 Uiso 1 1 calc R
H26C H 0.7139 -0.1262 0.3716 0.066 Uiso 1 1 calc R
C27 C 0.2058(7) -0.0332(7) 0.3336(5) 0.029(2) Uani 1 1 d .
C28 C 0.3025(8) -0.1654(7) 0.3280(5) 0.044(2) Uani 1 1 d .
H28A H 0.3729 -0.1762 0.2816 0.066 Uiso 1 1 calc R
H28B H 0.2481 -0.2140 0.3246 0.066 Uiso 1 1 calc R
H28C H 0.3493 -0.1919 0.3740 0.066 Uiso 1 1 calc R
C29 C 0.1286(7) 0.0010(7) 0.2586(4) 0.030(2) Uani 1 1 d .
H29A H 0.1986 -0.0133 0.2119 0.045 Uiso 1 1 calc R
H29B H 0.0650 0.0868 0.2593 0.045 Uiso 1 1 calc R
H29C H 0.0749 -0.0493 0.2588 0.045 Uiso 1 1 calc R
C30 C 0.0984(8) -0.0220(7) 0.4065(5) 0.035(2) Uani 1 1 d .
H30A H 0.0655 -0.0881 0.4095 0.052 Uiso 1 1 calc R
H30B H 0.0188 0.0561 0.4044 0.052 Uiso 1 1 calc R
H30C H 0.1421 -0.0268 0.4522 0.052 Uiso 1 1 calc R
C31 C 0.0986(7) 0.2794(6) 0.3699(5) 0.0265(19) Uani 1 1 d .
C32 C -0.0219(8) 0.2834(8) 0.3299(5) 0.047(3) Uani 1 1 d .
H32A H -0.1081 0.3515 0.3488 0.071 Uiso 1 1 calc R
H32B H -0.0360 0.2073 0.3415 0.071 Uiso 1 1 calc R
H32C H 0.0015 0.2939 0.2738 0.071 Uiso 1 1 calc R
C33 C 0.1096(8) 0.4045(6) 0.3504(5) 0.035(2) Uani 1 1 d .
H33A H 0.0153 0.4684 0.3527 0.052 Uiso 1 1 calc R
H33B H 0.1615 0.4042 0.2982 0.052 Uiso 1 1 calc R
H33C H 0.1590 0.4196 0.3880 0.052 Uiso 1 1 calc R
C34 C 0.0541(8) 0.2758(7) 0.4572(5) 0.041(2) Uani 1 1 d .
H34A H 0.1115 0.3032 0.4829 0.061 Uiso 1 1 calc R
H34B H 0.0672 0.1926 0.4751 0.061 Uiso 1 1 calc R
H34C H -0.0448 0.3294 0.4699 0.061 Uiso 1 1 calc R
C35 C 0.4928(7) -0.0588(6) 0.1396(4) 0.0272(19) Uani 1 1 d .
H35A H 0.4256 -0.0961 0.1625 0.033 Uiso 1 1 calc R
H35B H 0.4930 -0.0449 0.0830 0.033 Uiso 1 1 calc R
C36 C 0.6272(7) -0.1216(6) 0.1601(4) 0.0264(19) Uani 1 1 d .
C37 C 0.6656(7) -0.2232(6) 0.2146(4) 0.0246(18) Uani 1 1 d .
H37 H 0.5961 -0.2529 0.2380 0.030 Uiso 1 1 calc R
C38 C 0.8002(7) -0.2802(7) 0.2348(5) 0.032(2) Uani 1 1 d .
H38 H 0.8212 -0.3490 0.2696 0.039 Uiso 1 1 calc R
C39 C 0.9048(8) -0.2365(7) 0.2041(5) 0.030(2) Uani 1 1 d .
C40 C 0.8682(8) -0.1360(8) 0.1512(5) 0.040(2) Uani 1 1 d .
H40 H 0.9356 -0.1039 0.1280 0.048 Uiso 1 1 calc R
C41 C 0.7386(8) -0.0869(7) 0.1345(4) 0.030(2) Uani 1 1 d .
H41 H 0.7193 -0.0180 0.0999 0.037 Uiso 1 1 calc R
C42 C 1.0468(8) -0.2977(7) 0.2271(6) 0.050(3) Uani 1 1 d .
H42A H 1.1056 -0.2540 0.2031 0.075 Uiso 1 1 calc R
H42B H 1.0892 -0.3814 0.2099 0.075 Uiso 1 1 calc R
H42C H 1.0391 -0.2980 0.2836 0.075 Uiso 1 1 calc R
C43 C 0.3031(18) 0.4181(16) 0.5401(11) 0.038(5) Uiso 0.50 1 d P
H10A H 0.2146 0.4456 0.5193 0.056 Uiso 0.50 1 calc PR
H10B H 0.2835 0.4316 0.5959 0.056 Uiso 0.50 1 calc PR
H10C H 0.3560 0.3315 0.5312 0.056 Uiso 0.50 1 calc PR
C44 C 0.384(2) 0.485(2) 0.5022(15) 0.079(7) Uiso 0.50 1 d P
H10D H 0.3889 0.4694 0.4472 0.095 Uiso 0.50 1 calc PR
H10E H 0.3142 0.5695 0.5088 0.095 Uiso 0.50 1 calc PR
C45 C 0.5000 0.5000 0.5000 0.016(5) Uiso 0.50 2 d SP
H10F H 0.4874 0.5404 0.5487 0.019 Uiso 0.25 1 calc PR
H10G H 0.5710 0.4169 0.5063 0.019 Uiso 0.25 1 calc PR
C46 C 0.562(3) 0.551(2) 0.4505(15) 0.091(8) Uiso 0.50 1 d P
H10H H 0.5848 0.4969 0.4070 0.109 Uiso 0.50 1 calc PR
H10I H 0.4794 0.6231 0.4374 0.109 Uiso 0.50 1 calc PR
C47 C 0.647(2) 0.590(2) 0.4322(13) 0.066(7) Uiso 0.50 1 d P
H10J H 0.6459 0.6198 0.3782 0.099 Uiso 0.50 1 calc PR
H10K H 0.7392 0.5260 0.4376 0.099 Uiso 0.50 1 calc PR
H10L H 0.6292 0.6569 0.4654 0.099 Uiso 0.50 1 calc PR
Ce1 Ce 0.45966(5) 0.13101(4) 0.20952(3) 0.02264(15) Uani 1 1 d .

loop_
_atom_site_aniso_label
_atom_site_aniso_U_11
_atom_site_aniso_U_22
_atom_site_aniso_U_33
_atom_site_aniso_U_23
_atom_site_aniso_U_13
_atom_site_aniso_U_12
C1 0.019(4) 0.039(5) 0.027(5) -0.005(4) -0.005(3) -0.016(4)
C2 0.020(4) 0.029(5) 0.013(4) 0.001(4) -0.004(3) -0.007(3)
C3 0.020(4) 0.011(4) 0.024(5) 0.011(3) -0.015(3) -0.005(3)
C4 0.018(4) 0.027(5) 0.024(5) 0.005(4) -0.009(3) -0.011(3)
C5 0.018(4) 0.028(5) 0.028(5) -0.009(4) 0.001(3) -0.011(3)
C6 0.019(4) 0.033(5) 0.025(5) 0.009(4) -0.014(3) -0.013(4)
C7 0.030(5) 0.047(6) 0.121(10) 0.038(6) -0.040(6) -0.027(5)
C8 0.033(5) 0.077(7) 0.032(6) -0.021(5) -0.005(4) -0.019(5)
C9 0.026(4) 0.046(6) 0.036(6) 0.009(5) -0.007(4) -0.012(4)
C10 0.030(4) 0.018(4) 0.030(5) 0.002(4) -0.013(4) -0.010(4)
C11 0.041(5) 0.035(5) 0.051(6) -0.004(5) -0.025(4) -0.021(4)
C12 0.046(5) 0.049(6) 0.043(6) -0.027(5) -0.001(4) -0.024(5)
C13 0.044(5) 0.047(6) 0.058(7) -0.020(5) -0.003(5) -0.029(5)
C14 0.018(4) 0.048(6) 0.032(5) -0.006(4) 0.008(4) -0.021(4)
C15 0.017(4) 0.042(5) 0.045(6) 0.002(5) -0.006(4) -0.012(4)
C16 0.028(4) 0.059(6) 0.028(5) -0.008(5) 0.012(4) -0.025(4)
C17 0.032(5) 0.057(6) 0.037(6) 0.009(5) -0.008(4) -0.031(5)
C18 0.022(4) 0.055(6) 0.024(5) -0.020(4) 0.010(4) -0.024(4)
C19 0.019(4) 0.023(5) 0.040(6) -0.002(4) 0.002(4) -0.006(3)
C20 0.016(4) 0.038(5) 0.013(4) 0.003(4) -0.005(3) -0.011(4)
C21 0.017(4) 0.022(4) 0.018(5) 0.005(3) 0.000(3) -0.005(3)
C22 0.018(4) 0.023(4) 0.016(4) -0.003(4) 0.001(3) -0.004(3)
C23 0.018(4) 0.032(5) 0.026(5) -0.009(4) -0.006(3) -0.005(4)
C24 0.016(4) 0.061(6) 0.052(6) -0.022(5) -0.010(4) -0.008(4)
C25 0.011(4) 0.065(6) 0.034(6) 0.007(5) -0.007(4) -0.011(4)
C26 0.022(4) 0.041(6) 0.071(7) 0.000(5) -0.024(5) -0.007(4)
C27 0.023(4) 0.028(5) 0.037(6) 0.015(4) -0.013(4) -0.011(4)
C28 0.027(5) 0.036(5) 0.074(7) -0.004(5) -0.003(5) -0.019(4)
C29 0.021(4) 0.028(5) 0.046(6) 0.007(4) -0.011(4) -0.014(4)
C30 0.027(4) 0.036(5) 0.043(6) 0.025(4) -0.010(4) -0.018(4)
C31 0.009(4) 0.021(4) 0.037(5) 0.006(4) -0.010(3) 0.008(3)
C32 0.022(4) 0.057(6) 0.064(7) -0.024(5) 0.006(4) -0.016(4)
C33 0.028(4) 0.021(5) 0.042(6) -0.005(4) -0.008(4) 0.006(4)
C34 0.030(5) 0.042(6) 0.037(6) 0.000(5) 0.005(4) -0.005(4)
C35 0.025(4) 0.028(5) 0.027(5) -0.001(4) -0.008(4) -0.006(4)
C36 0.025(4) 0.018(4) 0.030(5) -0.008(4) -0.004(4) 0.001(3)
C37 0.024(4) 0.010(4) 0.035(5) 0.009(4) -0.014(4) -0.001(3)
C38 0.027(4) 0.024(5) 0.039(6) 0.001(4) -0.002(4) -0.006(4)
C39 0.027(4) 0.015(4) 0.043(6) -0.004(4) -0.005(4) -0.003(4)
C40 0.023(4) 0.046(6) 0.051(6) -0.004(5) 0.008(4) -0.019(4)
C41 0.038(5) 0.025(5) 0.028(5) 0.013(4) -0.006(4) -0.014(4)
C42 0.027(5) 0.032(5) 0.088(8) -0.007(5) -0.009(5) -0.008(4)
Ce1 0.0208(2) 0.0265(3) 0.0222(3) -0.00126(19) -0.00302(17) -0.01084(18)

loop_
_atom_type_symbol
_atom_type_description
_atom_type_scat_dispersion_real
_atom_type_scat_dispersion_imag
_atom_type_scat_source
C C 0.0033 0.0016 'International Tables Vol C Tables 4.2.6.8 and 6.1.1.4'
H H 0.0000 0.0000 'International Tables Vol C Tables 4.2.6.8 and 6.1.1.4'
Ce Ce -0.2486 2.6331 'International Tables Vol C Tables 4.2.6.8 and 6.1.1.4'

loop_
_geom_angle_atom_site_label_1
_geom_angle_atom_site_label_2
_geom_angle_atom_site_label_3
_geom_angle
C2 C1 C5 105.2(6)
C2 C1 C6 128.2(6)
C5 C1 C6 126.5(6)
C2 C1 Ce1 74.9(4)
C5 C1 Ce1 77.6(5)
C6 C1 Ce1 114.7(5)
C1 C2 C3 111.0(6)
C1 C2 Ce1 76.0(4)
C3 C2 Ce1 82.4(4)
C1 C2 H2 124.5
C3 C2 H2 124.5
Ce1 C2 H2 109.3
C2 C3 C4 106.3(6)
C2 C3 C10 117.1(6)
C4 C3 C10 134.1(6)
C2 C3 Ce1 69.1(4)
C4 C3 Ce1 78.0(4)
C10 C3 Ce1 130.1(5)
C5 C4 C3 107.3(6)
C5 C4 C14 118.5(6)
C3 C4 C14 133.0(6)
C5 C4 Ce1 70.3(4)
C3 C4 Ce1 74.3(4)
C14 C4 Ce1 129.7(5)
C4 C5 C1 110.0(6)
C4 C5 Ce1 81.9(4)
C1 C5 Ce1 73.2(4)
C4 C5 H5 125.0
C1 C5 H5 125.0
Ce1 C5 H5 112.0
C8 C6 C1 110.4(6)
C8 C6 C9 107.9(7)
C1 C6 C9 111.5(6)
C8 C6 C7 110.8(7)
C1 C6 C7 108.3(6)
C9 C6 C7 107.9(6)
C6 C7 H7A 109.5
C6 C7 H7B 109.5
H7A C7 H7B 109.5
C6 C7 H7C 109.5
H7A C7 H7C 109.5
H7B C7 H7C 109.5
C6 C8 H8A 109.5
C6 C8 H8B 109.5
H8A C8 H8B 109.5
C6 C8 H8C 109.5
H8A C8 H8C 109.5
H8B C8 H8C 109.5
C6 C9 H9A 109.5
C6 C9 H9B 109.5
H9A C9 H9B 109.5
C6 C9 H9C 109.5
H9A C9 H9C 109.5
H9B C9 H9C 109.5
C13 C10 C12 107.8(6)
C13 C10 C11 108.9(6)
C12 C10 C11 105.0(6)
C13 C10 C3 107.2(6)
C12 C10 C3 110.7(6)
C11 C10 C3 116.9(6)
C10 C11 H11A 109.5
C10 C11 H11B 109.5
H11A C11 H11B 109.5
C10 C11 H11C 109.5
H11A C11 H11C 109.5
H11B C11 H11C 109.5
C10 C12 H12A 109.5
C10 C12 H12B 109.5
H12A C12 H12B 109.5
C10 C12 H12C 109.5
H12A C12 H12C 109.5
H12B C12 H12C 109.5
C10 C13 H13A 109.5
C10 C13 H13B 109.5
H13A C13 H13B 109.5
C10 C13 H13C 109.5
H13A C13 H13C 109.5
H13B C13 H13C 109.5
C17 C14 C16 105.4(6)
C17 C14 C4 111.4(6)
C16 C14 C4 110.9(6)
C17 C14 C15 108.9(6)
C16 C14 C15 108.0(6)
C4 C14 C15 112.0(6)
C14 C15 H15A 109.5
C14 C15 H15B 109.5
H15A C15 H15B 109.5
C14 C15 H15C 109.5
H15A C15 H15C 109.5
H15B C15 H15C 109.5
C14 C16 H16A 109.5
C14 C16 H16B 109.5
H16A C16 H16B 109.5
C14 C16 H16C 109.5
H16A C16 H16C 109.5
H16B C16 H16C 109.5
C14 C17 H17A 109.5
C14 C17 H17B 109.5
H17A C17 H17B 109.5
C14 C17 H17C 109.5
H17A C17 H17C 109.5
H17B C17 H17C 109.5
C22 C18 C19 106.8(6)
C22 C18 C23 126.8(6)
C19 C18 C23 126.3(7)
C22 C18 Ce1 77.0(5)
C19 C18 Ce1 78.6(4)
C23 C18 Ce1 108.4(4)
C18 C19 C20 109.1(7)
C18 C19 Ce1 72.3(4)
C20 C19 Ce1 81.1(4)
C18 C19 H19 125.5
C20 C19 H19 125.5
Ce1 C19 H19 113.3
C21 C20 C19 106.6(6)
C21 C20 C27 133.1(6)
C19 C20 C27 118.8(6)
C21 C20 Ce1 76.2(4)
C19 C20 Ce1 70.2(4)
C27 C20 Ce1 128.6(5)
C22 C21 C20 106.6(6)
C22 C21 C31 118.2(6)
C20 C21 C31 133.0(6)
C22 C21 Ce1 68.7(4)
C20 C21 Ce1 76.1(4)
C31 C21 Ce1 132.0(5)
C18 C22 C21 110.9(6)
C18 C22 Ce1 73.8(4)
C21 C22 Ce1 83.1(4)
C18 C22 H22 124.6
C21 C22 H22 124.6
Ce1 C22 H22 110.6
C18 C23 C26 111.7(6)
C18 C23 C24 110.1(6)
C26 C23 C24 107.1(6)
C18 C23 C25 109.8(6)
C26 C23 C25 110.1(6)
C24 C23 C25 108.1(6)
C23 C24 H24A 109.5
C23 C24 H24B 109.5
H24A C24 H24B 109.5
C23 C24 H24C 109.5
H24A C24 H24C 109.5
H24B C24 H24C 109.5
C23 C25 H25A 109.5
C23 C25 H25B 109.5
H25A C25 H25B 109.5
C23 C25 H25C 109.5
H25A C25 H25C 109.5
H25B C25 H25C 109.5
C23 C26 H26A 109.5
C23 C26 H26B 109.5
H26A C26 H26B 109.5
C23 C26 H26C 109.5
H26A C26 H26C 109.5
H26B C26 H26C 109.5
C28 C27 C30 107.2(6)
C28 C27 C20 111.7(6)
C30 C27 C20 110.7(6)
C28 C27 C29 106.3(6)
C30 C27 C29 109.7(6)
C20 C27 C29 111.1(6)
C27 C28 H28A 109.5
C27 C28 H28B 109.5
H28A C28 H28B 109.5
C27 C28 H28C 109.5
H28A C28 H28C 109.5
H28B C28 H28C 109.5
C27 C29 H29A 109.5
C27 C29 H29B 109.5
H29A C29 H29B 109.5
C27 C29 H29C 109.5
H29A C29 H29C 109.5
H29B C29 H29C 109.5
C27 C30 H30A 109.5
C27 C30 H30B 109.5
H30A C30 H30B 109.5
C27 C30 H30C 109.5
H30A C30 H30C 109.5
H30B C30 H30C 109.5
C34 C31 C32 108.6(6)
C34 C31 C33 105.4(6)
C32 C31 C33 105.6(6)
C34 C31 C21 108.5(6)
C32 C31 C21 117.9(6)
C33 C31 C21 110.0(5)
C31 C32 H32A 109.5
C31 C32 H32B 109.5
H32A C32 H32B 109.5
C31 C32 H32C 109.5
H32A C32 H32C 109.5
H32B C32 H32C 109.5
C31 C33 H33A 109.5
C31 C33 H33B 109.5
H33A C33 H33B 109.5
C31 C33 H33C 109.5
H33A C33 H33C 109.5
H33B C33 H33C 109.5
C31 C34 H34A 109.5
C31 C34 H34B 109.5
H34A C34 H34B 109.5
C31 C34 H34C 109.5
H34A C34 H34C 109.5
H34B C34 H34C 109.5
C36 C35 Ce1 91.7(4)
C36 C35 H35A 113.3
Ce1 C35 H35A 113.3
C36 C35 H35B 113.3
Ce1 C35 H35B 113.3
H35A C35 H35B 110.7
C41 C36 C35 123.6(8)
C41 C36 C37 110.8(7)
C35 C36 C37 125.4(7)
C41 C36 Ce1 87.8(4)
C35 C36 Ce1 60.1(4)
C37 C36 Ce1 122.3(5)
C38 C37 C36 123.1(7)
C38 C37 H37 118.5
C36 C37 H37 118.5
C37 C38 C39 120.4(8)
C37 C38 H38 119.8
C39 C38 H38 119.8
C38 C39 C40 117.1(7)
C38 C39 C42 119.5(8)
C40 C39 C42 123.4(7)
C41 C40 C39 119.1(7)
C41 C40 H40 120.4
C39 C40 H40 120.4
C40 C41 C36 129.4(8)
C40 C41 H41 115.3
C36 C41 H41 115.3
C39 C42 H42A 109.5
C39 C42 H42B 109.5
H42A C42 H42B 109.5
C39 C42 H42C 109.5
H42A C42 H42C 109.5
H42B C42 H42C 109.5
C44 C43 H10A 109.5
C44 C43 H10B 109.5
H10A C43 H10B 109.5
C44 C43 H10C 109.5
H10A C43 H10C 109.5
H10B C43 H10C 109.5
C45 C44 C43 144(2)
C45 C44 H10D 101.0
C43 C44 H10D 101.0
C45 C44 H10E 101.0
C43 C44 H10E 101.0
H10D C44 H10E 104.5
C46 C45 C44 131.3(13)
C46 C45 H10F 104.4
C44 C45 H10F 104.4
C46 C45 H10G 104.4
C44 C45 H10G 104.4
H10F C45 H10G 105.6
C47 C46 C45 150(3)
C47 C46 H10H 99.1
C45 C46 H10H 99.1
C47 C46 H10I 99.1
C45 C46 H10I 99.1
H10H C46 H10I 104.0
C46 C47 H10J 109.5
C46 C47 H10K 109.5
H10J C47 H10K 109.5
C46 C47 H10L 109.5
H10J C47 H10L 109.5
H10K C47 H10L 109.5
C35 Ce1 C18 111.6(2)
C35 Ce1 C2 128.6(2)
C18 Ce1 C2 118.5(2)
C35 Ce1 C22 130.7(2)
C18 Ce1 C22 29.2(2)
C2 Ce1 C22 93.0(2)
C35 Ce1 C1 99.7(2)
C18 Ce1 C1 145.0(2)
C2 Ce1 C1 29.11(18)
C22 Ce1 C1 116.4(2)
C35 Ce1 C19 85.3(2)
C18 Ce1 C19 29.07(19)
C2 Ce1 C19 138.9(2)
C22 Ce1 C19 47.1(2)
C1 Ce1 C19 151.3(2)
C35 Ce1 C5 87.0(2)
C18 Ce1 C5 158.88(19)
C2 Ce1 C5 46.9(2)
C22 Ce1 C5 139.7(2)
C1 Ce1 C5 29.13(19)
C19 Ce1 C5 171.9(2)
C35 Ce1 C3 131.5(2)
C18 Ce1 C3 113.0(2)
C2 Ce1 C3 28.46(17)
C22 Ce1 C3 97.8(2)
C1 Ce1 C3 47.61(18)
C19 Ce1 C3 141.7(2)
C5 Ce1 C3 46.32(19)
C35 Ce1 C20 86.3(2)
C18 Ce1 C20 47.69(18)
C2 Ce1 C20 119.6(2)
C22 Ce1 C20 46.46(19)
C1 Ce1 C20 122.77(19)
C19 Ce1 C20 28.77(19)
C5 Ce1 C20 148.26(19)
C3 Ce1 C20 139.17(19)
C35 Ce1 C21 112.3(2)
C18 Ce1 C21 47.5(2)
C2 Ce1 C21 94.3(2)
C22 Ce1 C21 28.20(17)
C1 Ce1 C21 106.6(2)
C19 Ce1 C21 46.7(2)
C5 Ce1 C21 135.7(2)
C3 Ce1 C21 111.41(19)
C20 Ce1 C21 27.77(18)
C35 Ce1 C36 28.20(19)
C18 Ce1 C36 95.9(2)
C2 Ce1 C36 143.5(2)
C22 Ce1 C36 123.2(2)
C1 Ce1 C36 119.0(2)
C19 Ce1 C36 77.5(2)
C5 Ce1 C36 96.6(2)
C3 Ce1 C36 128.5(2)
C20 Ce1 C36 91.9(2)
C21 Ce1 C36 119.4(2)
C35 Ce1 C4 104.7(2)
C18 Ce1 C4 132.05(19)
C2 Ce1 C4 46.16(19)
C22 Ce1 C4 124.4(2)
C1 Ce1 C4 47.09(18)
C19 Ce1 C4 158.43(19)
C5 Ce1 C4 27.82(17)
C3 Ce1 C4 27.65(18)
C20 Ce1 C4 165.62(19)
C21 Ce1 C4 138.39(19)
C36 Ce1 C4 102.2(2)

loop_
_geom_bond_atom_site_label_1
_geom_bond_atom_site_label_2
_geom_bond_distance
C1 C2 1.400(9)
C1 C5 1.419(9)
C1 C6 1.517(9)
C1 Ce1 2.792(8)
C2 C3 1.417(8)
C2 Ce1 2.778(7)
C2 H2 0.9500
C3 C4 1.421(9)
C3 C10 1.556(9)
C3 Ce1 2.948(6)
C4 C5 1.412(8)
C4 C14 1.550(9)
C4 Ce1 2.995(7)
C5 Ce1 2.848(8)
C5 H5 0.9500
C6 C8 1.512(10)
C6 C9 1.533(10)
C6 C7 1.550(10)
C7 H7A 0.9800
C7 H7B 0.9800
C7 H7C 0.9800
C8 H8A 0.9800
C8 H8B 0.9800
C8 H8C 0.9800
C9 H9A 0.9800
C9 H9B 0.9800
C9 H9C 0.9800
C10 C13 1.529(11)
C10 C12 1.531(10)
C10 C11 1.546(9)
C11 H11A 0.9800
C11 H11B 0.9800
C11 H11C 0.9800
C12 H12A 0.9800
C12 H12B 0.9800
C12 H12C 0.9800
C13 H13A 0.9800
C13 H13B 0.9800
C13 H13C 0.9800
C14 C17 1.525(10)
C14 C16 1.539(10)
C14 C15 1.564(10)
C15 H15A 0.9800
C15 H15B 0.9800
C15 H15C 0.9800
C16 H16A 0.9800
C16 H16B 0.9800
C16 H16C 0.9800
C17 H17A 0.9800
C17 H17B 0.9800
C17 H17C 0.9800
C18 C22 1.392(10)
C18 C19 1.399(9)
C18 C23 1.513(9)
C18 Ce1 2.743(8)
C19 C20 1.444(9)
C19 Ce1 2.823(8)
C19 H19 0.9500
C20 C21 1.423(9)
C20 C27 1.573(9)
C20 Ce1 2.964(7)
C21 C22 1.412(8)
C21 C31 1.556(9)
C21 Ce1 2.965(6)
C22 Ce1 2.784(7)
C22 H22 0.9500
C23 C26 1.528(10)
C23 C24 1.541(9)
C23 C25 1.554(10)
C24 H24A 0.9800
C24 H24B 0.9800
C24 H24C 0.9800
C25 H25A 0.9800
C25 H25B 0.9800
C25 H25C 0.9800
C26 H26A 0.9800
C26 H26B 0.9800
C26 H26C 0.9800
C27 C28 1.509(10)
C27 C30 1.528(10)
C27 C29 1.601(10)
C28 H28A 0.9800
C28 H28B 0.9800
C28 H28C 0.9800
C29 H29A 0.9800
C29 H29B 0.9800
C29 H29C 0.9800
C30 H30A 0.9800
C30 H30B 0.9800
C30 H30C 0.9800
C31 C34 1.524(10)
C31 C32 1.539(10)
C31 C33 1.553(9)
C32 H32A 0.9800
C32 H32B 0.9800
C32 H32C 0.9800
C33 H33A 0.9800
C33 H33B 0.9800
C33 H33C 0.9800
C34 H34A 0.9800
C34 H34B 0.9800
C34 H34C 0.9800
C35 C36 1.404(9)
C35 Ce1 2.576(7)
C35 H35A 0.9900
C35 H35B 0.9900
C36 C41 1.385(9)
C36 C37 1.441(10)
C36 Ce1 2.969(7)
C37 C38 1.398(9)
C37 H37 0.9500
C38 C39 1.406(10)
C38 H38 0.9500
C39 C40 1.412(11)
C39 C42 1.488(10)
C40 C41 1.327(10)
C40 H40 0.9500
C41 H41 0.9500
C42 H42A 0.9800
C42 H42B 0.9800
C42 H42C 0.9800
C43 C44 1.43(3)
C43 H10A 0.9800
C43 H10B 0.9800
C43 H10C 0.9800
C44 C45 1.30(2)
C44 H10D 0.9900
C44 H10E 0.9900
C45 C46 1.25(2)
C45 H10F 0.9900
C45 H10G 0.9900
C46 C47 1.16(2)
C46 H10H 0.9900
C46 H10I 0.9900
C47 H10J 0.9800
C47 H10K 0.9800
C47 H10L 0.9800

loop_
_geom_torsion_atom_site_label_1
_geom_torsion_atom_site_label_2
_geom_torsion_atom_site_label_3
_geom_torsion_atom_site_label_4
_geom_torsion
C5 C1 C2 C3 3.7(8)
C6 C1 C2 C3 -174.2(7)
Ce1 C1 C2 C3 76.1(5)
C5 C1 C2 Ce1 -72.4(5)
C6 C1 C2 Ce1 109.7(8)
C1 C2 C3 C4 -1.9(8)
Ce1 C2 C3 C4 69.9(5)
C1 C2 C3 C10 162.8(6)
Ce1 C2 C3 C10 -125.4(6)
C1 C2 C3 Ce1 -71.8(5)
C2 C3 C4 C5 -0.7(8)
C10 C3 C4 C5 -161.7(7)
Ce1 C3 C4 C5 63.0(5)
C2 C3 C4 C14 166.0(8)
C10 C3 C4 C14 5.0(14)
Ce1 C3 C4 C14 -130.3(9)
C2 C3 C4 Ce1 -63.7(5)
C10 C3 C4 Ce1 135.3(8)
C3 C4 C5 C1 3.1(9)
C14 C4 C5 C1 -165.9(7)
Ce1 C4 C5 C1 68.8(6)
C3 C4 C5 Ce1 -65.7(5)
C14 C4 C5 Ce1 125.3(6)
C2 C1 C5 C4 -4.2(9)
C6 C1 C5 C4 173.8(7)
Ce1 C1 C5 C4 -74.5(6)
C2 C1 C5 Ce1 70.4(5)
C6 C1 C5 Ce1 -111.7(7)
C2 C1 C6 C8 135.8(8)
C5 C1 C6 C8 -41.7(11)
Ce1 C1 C6 C8 -134.4(6)
C2 C1 C6 C9 15.8(11)
C5 C1 C6 C9 -161.6(8)
Ce1 C1 C6 C9 105.7(6)
C2 C1 C6 C7 -102.8(9)
C5 C1 C6 C7 79.7(10)
Ce1 C1 C6 C7 -12.9(8)
C2 C3 C10 C13 -75.8(8)
C4 C3 C10 C13 83.6(9)
Ce1 C3 C10 C13 -160.5(5)
C2 C3 C10 C12 41.5(9)
C4 C3 C10 C12 -159.1(8)
Ce1 C3 C10 C12 -43.2(8)
C2 C3 C10 C11 161.6(7)
C4 C3 C10 C11 -38.9(12)
Ce1 C3 C10 C11 77.0(8)
C5 C4 C14 C17 110.5(8)
C3 C4 C14 C17 -55.0(11)
Ce1 C4 C14 C17 -162.2(5)
C5 C4 C14 C16 -6.5(10)
C3 C4 C14 C16 -172.1(8)
Ce1 C4 C14 C16 80.7(8)
C5 C4 C14 C15 -127.3(7)
C3 C4 C14 C15 67.1(11)
Ce1 C4 C14 C15 -40.0(8)
C22 C18 C19 C20 -1.0(9)
C23 C18 C19 C20 -178.1(7)
Ce1 C18 C19 C20 -73.5(5)
C22 C18 C19 Ce1 72.6(5)
C23 C18 C19 Ce1 -104.6(7)
C18 C19 C20 C21 -0.5(8)
Ce1 C19 C20 C21 -68.1(5)
C18 C19 C20 C27 -168.4(6)
Ce1 C19 C20 C27 123.9(6)
C18 C19 C20 Ce1 67.6(5)
C19 C20 C21 C22 1.7(8)
C27 C20 C21 C22 167.2(7)
Ce1 C20 C21 C22 -62.3(5)
C19 C20 C21 C31 -160.5(8)
C27 C20 C21 C31 5.0(14)
Ce1 C20 C21 C31 135.4(8)
C19 C20 C21 Ce1 64.0(5)
C27 C20 C21 Ce1 -130.5(8)
C19 C18 C22 C21 2.1(9)
C23 C18 C22 C21 179.2(7)
Ce1 C18 C22 C21 75.8(5)
C19 C18 C22 Ce1 -73.7(5)
C23 C18 C22 Ce1 103.4(7)
C20 C21 C22 C18 -2.4(8)
C31 C21 C22 C18 163.0(6)
Ce1 C21 C22 C18 -69.7(5)
C20 C21 C22 Ce1 67.3(5)
C31 C21 C22 Ce1 -127.4(6)
C22 C18 C23 C26 153.8(8)
C19 C18 C23 C26 -29.5(10)
Ce1 C18 C23 C26 -118.8(6)
C22 C18 C23 C24 35.1(11)
C19 C18 C23 C24 -148.3(8)
Ce1 C18 C23 C24 122.4(6)
C22 C18 C23 C25 -83.8(9)
C19 C18 C23 C25 92.8(9)
Ce1 C18 C23 C25 3.6(7)
C21 C20 C27 C28 -173.5(8)
C19 C20 C27 C28 -9.3(10)
Ce1 C20 C27 C28 77.4(8)
C21 C20 C27 C30 -54.2(11)
C19 C20 C27 C30 110.0(7)
Ce1 C20 C27 C30 -163.3(5)
C21 C20 C27 C29 68.0(10)
C19 C20 C27 C29 -127.9(7)
Ce1 C20 C27 C29 -41.1(8)
C22 C21 C31 C34 -77.1(8)
C20 C21 C31 C34 83.5(10)
Ce1 C21 C31 C34 -163.0(5)
C22 C21 C31 C32 158.9(7)
C20 C21 C31 C32 -40.5(12)
Ce1 C21 C31 C32 73.0(8)
C22 C21 C31 C33 37.8(9)
C20 C21 C31 C33 -161.6(8)
Ce1 C21 C31 C33 -48.1(8)
Ce1 C35 C36 C41 -64.2(7)
Ce1 C35 C36 C37 110.4(7)
C41 C36 C37 C38 -2.7(10)
C35 C36 C37 C38 -177.9(7)
Ce1 C36 C37 C38 -103.8(7)
C36 C37 C38 C39 2.5(11)
C37 C38 C39 C40 -1.6(11)
C37 C38 C39 C42 179.3(7)
C38 C39 C40 C41 1.2(11)
C42 C39 C40 C41 -179.6(7)
C39 C40 C41 C36 -2.0(13)
C35 C36 C41 C40 177.9(8)
C37 C36 C41 C40 2.5(11)
Ce1 C36 C41 C40 126.5(8)
C43 C44 C45 C46 165(2)
C44 C45 C46 C47 168(4)
C36 C35 Ce1 C18 -59.7(5)
C36 C35 Ce1 C2 133.4(5)
C36 C35 Ce1 C22 -85.8(5)
C36 C35 Ce1 C1 136.4(5)
C36 C35 Ce1 C19 -72.1(5)
C36 C35 Ce1 C5 110.1(5)
C36 C35 Ce1 C3 96.1(5)
C36 C35 Ce1 C20 -101.0(5)
C36 C35 Ce1 C21 -111.1(5)
C36 C35 Ce1 C4 88.4(5)
C22 C18 Ce1 C35 -136.7(4)
C19 C18 Ce1 C35 -26.3(5)
C23 C18 Ce1 C35 98.4(5)
C22 C18 Ce1 C2 31.7(4)
C19 C18 Ce1 C2 142.1(4)
C23 C18 Ce1 C2 -93.2(5)
C19 C18 Ce1 C22 110.4(6)
C23 C18 Ce1 C22 -124.9(7)
C22 C18 Ce1 C1 14.9(6)
C19 C18 Ce1 C1 125.3(5)
C23 C18 Ce1 C1 -109.9(5)
C22 C18 Ce1 C19 -110.4(6)
C23 C18 Ce1 C19 124.7(7)
C22 C18 Ce1 C5 72.9(7)
C19 C18 Ce1 C5 -176.7(5)
C23 C18 Ce1 C5 -52.0(8)
C22 C18 Ce1 C3 62.8(4)
C19 C18 Ce1 C3 173.2(4)
C23 C18 Ce1 C3 -62.1(5)
C22 C18 Ce1 C20 -73.7(4)
C19 C18 Ce1 C20 36.7(4)
C23 C18 Ce1 C20 161.4(6)
C22 C18 Ce1 C21 -35.8(4)
C19 C18 Ce1 C21 74.6(4)
C23 C18 Ce1 C21 -160.7(6)
C22 C18 Ce1 C36 -160.9(4)
C19 C18 Ce1 C36 -50.5(4)
C23 C18 Ce1 C36 74.2(5)
C22 C18 Ce1 C4 86.8(4)
C19 C18 Ce1 C4 -162.8(4)
C23 C18 Ce1 C4 -38.0(6)
C1 C2 Ce1 C35 6.1(5)
C3 C2 Ce1 C35 -107.8(4)
C1 C2 Ce1 C18 -160.1(4)
C3 C2 Ce1 C18 86.0(4)
C1 C2 Ce1 C22 -145.2(4)
C3 C2 Ce1 C22 100.9(4)
C3 C2 Ce1 C1 -113.9(6)
C1 C2 Ce1 C19 -133.1(4)
C3 C2 Ce1 C19 113.0(4)
C1 C2 Ce1 C5 38.9(4)
C3 C2 Ce1 C5 -75.0(4)
C1 C2 Ce1 C3 113.9(6)
C1 C2 Ce1 C20 -105.0(4)
C3 C2 Ce1 C20 141.1(4)
C1 C2 Ce1 C21 -117.0(4)
C3 C2 Ce1 C21 129.1(4)
C1 C2 Ce1 C36 41.3(5)
C3 C2 Ce1 C36 -72.6(5)
C1 C2 Ce1 C4 77.5(4)
C3 C2 Ce1 C4 -36.4(4)
C18 C22 Ce1 C35 57.2(5)
C21 C22 Ce1 C35 -57.0(5)
C21 C22 Ce1 C18 -114.1(6)
C18 C22 Ce1 C2 -152.4(4)
C21 C22 Ce1 C2 93.4(4)
C18 C22 Ce1 C1 -170.5(4)
C21 C22 Ce1 C1 75.4(4)
C18 C22 Ce1 C19 38.4(4)
C21 C22 Ce1 C19 -75.7(4)
C18 C22 Ce1 C5 -147.8(4)
C21 C22 Ce1 C5 98.1(5)
C18 C22 Ce1 C3 -124.3(4)
C21 C22 Ce1 C3 121.6(4)
C18 C22 Ce1 C20 78.3(4)
C21 C22 Ce1 C20 -35.8(4)
C18 C22 Ce1 C21 114.1(6)
C18 C22 Ce1 C36 22.9(5)
C21 C22 Ce1 C36 -91.3(4)
C18 C22 Ce1 C4 -116.0(4)
C21 C22 Ce1 C4 129.8(4)
C2 C1 Ce1 C35 -175.2(4)
C5 C1 Ce1 C35 -65.5(4)
C6 C1 Ce1 C35 59.2(5)
C2 C1 Ce1 C18 31.4(6)
C5 C1 Ce1 C18 141.1(4)
C6 C1 Ce1 C18 -94.2(5)
C5 C1 Ce1 C2 109.7(6)
C6 C1 Ce1 C2 -125.6(7)
C2 C1 Ce1 C22 39.5(4)
C5 C1 Ce1 C22 149.2(4)
C6 C1 Ce1 C22 -86.1(5)
C2 C1 Ce1 C19 87.0(5)
C5 C1 Ce1 C19 -163.3(4)
C6 C1 Ce1 C19 -38.6(7)
C2 C1 Ce1 C5 -109.7(6)
C6 C1 Ce1 C5 124.7(7)
C2 C1 Ce1 C3 -36.2(4)
C5 C1 Ce1 C3 73.6(4)
C6 C1 Ce1 C3 -161.7(6)
C2 C1 Ce1 C20 93.0(4)
C5 C1 Ce1 C20 -157.3(4)
C6 C1 Ce1 C20 -32.6(6)
C2 C1 Ce1 C21 68.0(4)
C5 C1 Ce1 C21 177.7(4)
C6 C1 Ce1 C21 -57.6(5)
C2 C1 Ce1 C36 -153.3(4)
C5 C1 Ce1 C36 -43.6(4)
C6 C1 Ce1 C36 81.1(5)
C2 C1 Ce1 C4 -74.1(4)
C5 C1 Ce1 C4 35.7(4)
C6 C1 Ce1 C4 160.4(6)
C18 C19 Ce1 C35 155.6(4)
C20 C19 Ce1 C35 -91.0(4)
C20 C19 Ce1 C18 113.4(6)
C18 C19 Ce1 C2 -55.3(5)
C20 C19 Ce1 C2 58.2(5)
C18 C19 Ce1 C22 -38.6(4)
C20 C19 Ce1 C22 74.9(4)
C18 C19 Ce1 C1 -103.0(5)
C20 C19 Ce1 C1 10.5(7)
C18 C19 Ce1 C5 171.6(13)
C20 C19 Ce1 C5 -75.0(16)
C18 C19 Ce1 C3 -10.2(6)
C20 C19 Ce1 C3 103.3(5)
C18 C19 Ce1 C20 -113.4(6)
C18 C19 Ce1 C21 -77.6(5)
C20 C19 Ce1 C21 35.9(4)
C18 C19 Ce1 C36 128.1(5)
C20 C19 Ce1 C36 -118.4(4)
C18 C19 Ce1 C4 36.7(8)
C20 C19 Ce1 C4 150.2(5)
C4 C5 Ce1 C35 -130.1(4)
C1 C5 Ce1 C35 116.1(4)
C4 C5 Ce1 C18 22.5(8)
C1 C5 Ce1 C18 -91.3(7)
C4 C5 Ce1 C2 75.0(4)
C1 C5 Ce1 C2 -38.8(4)
C4 C5 Ce1 C22 68.6(5)
C1 C5 Ce1 C22 -45.2(5)
C4 C5 Ce1 C1 113.8(6)
C4 C5 Ce1 C19 -146.0(14)
C1 C5 Ce1 C19 100.1(15)
C4 C5 Ce1 C3 35.4(4)
C1 C5 Ce1 C3 -78.4(4)
C4 C5 Ce1 C20 151.9(4)
C1 C5 Ce1 C20 38.0(6)
C4 C5 Ce1 C21 110.7(4)
C1 C5 Ce1 C21 -3.2(5)
C4 C5 Ce1 C36 -103.5(4)
C1 C5 Ce1 C36 142.6(4)
C1 C5 Ce1 C4 -113.8(6)
C2 C3 Ce1 C35 96.7(4)
C4 C3 Ce1 C35 -16.2(5)
C10 C3 Ce1 C35 -154.9(5)
C2 C3 Ce1 C18 -107.8(4)
C4 C3 Ce1 C18 139.3(4)
C10 C3 Ce1 C18 0.6(6)
C4 C3 Ce1 C2 -112.9(6)
C10 C3 Ce1 C2 108.4(7)
C2 C3 Ce1 C22 -81.8(4)
C4 C3 Ce1 C22 165.3(4)
C10 C3 Ce1 C22 26.6(6)
C2 C3 Ce1 C1 37.0(4)
C4 C3 Ce1 C1 -75.9(4)
C10 C3 Ce1 C1 145.4(7)
C2 C3 Ce1 C19 -102.4(5)
C4 C3 Ce1 C19 144.7(4)
C10 C3 Ce1 C19 6.0(7)
C2 C3 Ce1 C5 77.2(4)
C4 C3 Ce1 C5 -35.7(4)
C10 C3 Ce1 C5 -174.4(7)
C2 C3 Ce1 C20 -56.7(5)
C4 C3 Ce1 C20 -169.6(4)
C10 C3 Ce1 C20 51.7(7)
C2 C3 Ce1 C21 -56.2(4)
C4 C3 Ce1 C21 -169.1(4)
C10 C3 Ce1 C21 52.2(6)
C2 C3 Ce1 C36 133.6(4)
C4 C3 Ce1 C36 20.7(5)
C10 C3 Ce1 C36 -118.0(6)
C2 C3 Ce1 C4 112.9(6)
C10 C3 Ce1 C4 -138.7(8)
C21 C20 Ce1 C35 -159.5(4)
C19 C20 Ce1 C35 86.9(4)
C27 C20 Ce1 C35 -24.8(6)
C21 C20 Ce1 C18 76.6(4)
C19 C20 Ce1 C18 -37.1(4)
C27 C20 Ce1 C18 -148.7(7)
C21 C20 Ce1 C2 -26.4(5)
C19 C20 Ce1 C2 -140.0(4)
C27 C20 Ce1 C2 108.3(6)
C21 C20 Ce1 C22 36.4(4)
C19 C20 Ce1 C22 -77.2(4)
C27 C20 Ce1 C22 171.2(7)
C21 C20 Ce1 C1 -60.4(4)
C19 C20 Ce1 C1 -174.0(4)
C27 C20 Ce1 C1 74.4(6)
C21 C20 Ce1 C19 113.7(6)
C27 C20 Ce1 C19 -111.6(8)
C21 C20 Ce1 C5 -81.3(5)
C19 C20 Ce1 C5 165.1(4)
C27 C20 Ce1 C5 53.5(8)
C21 C20 Ce1 C3 0.9(5)
C19 C20 Ce1 C3 -112.8(4)
C27 C20 Ce1 C3 135.6(5)
C19 C20 Ce1 C21 -113.7(6)
C27 C20 Ce1 C21 134.7(8)
C21 C20 Ce1 C36 172.9(4)
C19 C20 Ce1 C36 59.2(4)
C27 C20 Ce1 C36 -52.4(6)
C21 C20 Ce1 C4 -18.9(10)
C19 C20 Ce1 C4 -132.6(7)
C27 C20 Ce1 C4 115.8(8)
C22 C21 Ce1 C35 136.6(4)
C20 C21 Ce1 C35 22.2(5)
C31 C21 Ce1 C35 -114.1(6)
C22 C21 Ce1 C18 37.1(4)
C20 C21 Ce1 C18 -77.3(4)
C31 C21 Ce1 C18 146.4(7)
C22 C21 Ce1 C2 -88.4(4)
C20 C21 Ce1 C2 157.2(4)
C31 C21 Ce1 C2 20.9(6)
C20 C21 Ce1 C22 -114.4(6)
C31 C21 Ce1 C22 109.3(7)
C22 C21 Ce1 C1 -115.3(4)
C20 C21 Ce1 C1 130.3(4)
C31 C21 Ce1 C1 -6.0(6)
C22 C21 Ce1 C19 77.1(4)
C20 C21 Ce1 C19 -37.3(4)
C31 C21 Ce1 C19 -173.6(7)
C22 C21 Ce1 C5 -113.7(4)
C20 C21 Ce1 C5 131.9(4)
C31 C21 Ce1 C5 -4.4(7)
C22 C21 Ce1 C3 -65.0(4)
C20 C21 Ce1 C3 -179.4(4)
C31 C21 Ce1 C3 44.3(6)
C22 C21 Ce1 C20 114.4(6)
C31 C21 Ce1 C20 -136.3(8)
C22 C21 Ce1 C36 106.2(4)
C20 C21 Ce1 C36 -8.2(5)
C31 C21 Ce1 C36 -144.5(6)
C22 C21 Ce1 C4 -72.6(5)
C20 C21 Ce1 C4 173.0(4)
C31 C21 Ce1 C4 36.7(7)
C41 C36 Ce1 C35 131.4(8)
C37 C36 Ce1 C35 -115.2(8)
C41 C36 Ce1 C18 -102.4(5)
C35 C36 Ce1 C18 126.2(5)
C37 C36 Ce1 C18 11.0(6)
C41 C36 Ce1 C2 58.8(6)
C35 C36 Ce1 C2 -72.6(6)
C37 C36 Ce1 C2 172.2(5)
C41 C36 Ce1 C22 -113.3(5)
C35 C36 Ce1 C22 115.3(5)
C37 C36 Ce1 C22 0.0(6)
C41 C36 Ce1 C1 80.4(5)
C35 C36 Ce1 C1 -51.0(5)
C37 C36 Ce1 C1 -166.3(5)
C41 C36 Ce1 C19 -125.0(5)
C35 C36 Ce1 C19 103.6(5)
C37 C36 Ce1 C19 -11.6(5)
C41 C36 Ce1 C5 60.6(5)
C35 C36 Ce1 C5 -70.8(5)
C37 C36 Ce1 C5 174.0(5)
C41 C36 Ce1 C3 23.3(6)
C35 C36 Ce1 C3 -108.1(5)
C37 C36 Ce1 C3 136.7(5)
C41 C36 Ce1 C20 -150.0(5)
C35 C36 Ce1 C20 78.6(5)
C37 C36 Ce1 C20 -36.6(5)
C41 C36 Ce1 C21 -146.2(5)
C35 C36 Ce1 C21 82.4(5)
C37 C36 Ce1 C21 -32.8(6)
C41 C36 Ce1 C4 33.0(5)
C35 C36 Ce1 C4 -98.4(5)
C37 C36 Ce1 C4 146.3(5)
C5 C4 Ce1 C35 52.2(4)
C3 C4 Ce1 C35 167.5(4)
C14 C4 Ce1 C35 -59.0(6)
C5 C4 Ce1 C18 -169.3(4)
C3 C4 Ce1 C18 -53.9(5)
C14 C4 Ce1 C18 79.5(7)
C5 C4 Ce1 C2 -77.9(4)
C3 C4 Ce1 C2 37.5(4)
C14 C4 Ce1 C2 170.9(7)
C5 C4 Ce1 C22 -133.2(4)
C3 C4 Ce1 C22 -17.8(5)
C14 C4 Ce1 C22 115.6(6)
C5 C4 Ce1 C1 -37.4(4)
C3 C4 Ce1 C1 77.9(4)
C14 C4 Ce1 C1 -148.6(7)
C5 C4 Ce1 C19 167.7(5)
C3 C4 Ce1 C19 -76.9(7)
C14 C4 Ce1 C19 56.5(9)
C3 C4 Ce1 C5 115.4(6)
C14 C4 Ce1 C5 -111.2(8)
C5 C4 Ce1 C3 -115.4(6)
C14 C4 Ce1 C3 133.4(8)
C5 C4 Ce1 C20 -86.9(9)
C3 C4 Ce1 C20 28.5(9)
C14 C4 Ce1 C20 161.9(7)
C5 C4 Ce1 C21 -100.0(5)
C3 C4 Ce1 C21 15.3(5)
C14 C4 Ce1 C21 148.8(5)
C5 C4 Ce1 C36 81.1(4)
C3 C4 Ce1 C36 -163.6(4)
C14 C4 Ce1 C36 -30.1(6)
